data_2011920
loop_
_publ_author_name
'Kumara Swamy, K. C.'
'Said, Musa A.'

_publ_section_title
;
 Cyclohexylammonium 2'-hydroxy-2-biphenyl phosphonate
;
_journal_issue 4
_journal_name_full 'Acta Crystallographica Section C'
_journal_page_first 491
_journal_page_last 492
_journal_paper_doi 10.1107/S0108270101001184
_journal_volume 57
_journal_year 2001
_chemical_formula_moiety 'C6 H11 NH3 + ,  C12 H10 O4 P - '
_chemical_formula_sum 'C18 H24 N O4 P'
_chemical_formula_weight 349.35
_chemical_melting_point 453
_chemical_name_systematic
;
Cyclohexylammonium (2-oxy-2'-hydroxy-biphenyl)phosphonate
;
_space_group_IT_number 29
_symmetry_cell_setting orthorhombic
_symmetry_space_group_name_Hall 'P 2c -2ac'
_symmetry_space_group_name_H-M 'P c a 21'
_cell_angle_alpha 90.00
_cell_angle_beta 90.00
_cell_angle_gamma 90.00
_cell_formula_units_Z 4
_cell_length_a 30.992(7)
_cell_length_b 8.613(4)
_cell_length_c 6.721(7)
_cell_measurement_reflns_used 25
_cell_measurement_temperature 293(2)
_cell_measurement_theta_max 12.0
_cell_measurement_theta_min 9.5
_cell_volume 1794(2)
_computing_cell_refinement 'CAD4 Software'
_computing_data_collection 'CAD4 Software (Enraf-Nonius, 1989)'
_computing_data_reduction 'Structure Determination Package (Frenz, 1985)'
_computing_molecular_graphics 'ORTEX6a (McArdle, 1995)'
_computing_publication_material SHELXL97
_computing_structure_refinement 'SHELXL97 (Sheldrick, 1997)'
_computing_structure_solution 'SHELXS97 (Sheldrick, 1997)'
_diffrn_ambient_temperature 293(2)
_diffrn_measurement_device_type 'Enraf-Nonius CAD 4'
_diffrn_measurement_method 'Profile data from omega'
_diffrn_radiation_monochromator graphite
_diffrn_radiation_source 'fine-focus sealed tube'
_diffrn_radiation_type MoK\a
_diffrn_radiation_wavelength .71073
_diffrn_reflns_av_R_equivalents .0062
_diffrn_reflns_av_sigmaI/netI .0308
_diffrn_reflns_limit_h_max 36
_diffrn_reflns_limit_h_min 0
_diffrn_reflns_limit_k_max 10
_diffrn_reflns_limit_k_min 0
_diffrn_reflns_limit_l_max 7
_diffrn_reflns_limit_l_min 0
_diffrn_reflns_number 1706
_diffrn_reflns_theta_max 25.01
_diffrn_reflns_theta_min 2.36
_diffrn_standards_decay_% none
_diffrn_standards_interval_time 90
_diffrn_standards_number 3
_exptl_absorpt_coefficient_mu .174
_exptl_absorpt_correction_type none
_exptl_crystal_colour colourless
_exptl_crystal_density_diffrn 1.293
_exptl_crystal_density_meas ?
_exptl_crystal_density_method 'not measured'
_exptl_crystal_description needles
_exptl_crystal_F_000 744
_exptl_crystal_size_max .30
_exptl_crystal_size_mid .20
_exptl_crystal_size_min .20
_refine_diff_density_max .387
_refine_diff_density_min -.343
_refine_ls_abs_structure_details 'Flack  (1983)'
_refine_ls_abs_structure_Flack .1(3)
_refine_ls_extinction_method none
_refine_ls_goodness_of_fit_ref 1.137
_refine_ls_hydrogen_treatment mixed
_refine_ls_matrix_type full
_refine_ls_number_parameters 226
_refine_ls_number_reflns 1705
_refine_ls_number_restraints 1
_refine_ls_restrained_S_all 1.137
_refine_ls_R_factor_all .0843
_refine_ls_R_factor_gt .0543
_refine_ls_shift/su_max <0.001
_refine_ls_shift/su_mean .000
_refine_ls_structure_factor_coef Fsqd
_refine_ls_weighting_details 'w = 1/[\s^2^(Fo^2^)+(0.0925P)^2^+1.9000P] where P=(Fo^2^+2Fc^2^)/3'
_refine_ls_weighting_scheme calc
_refine_ls_wR_factor_ref .1769
_reflns_number_gt 1309
_reflns_number_total 1705
_reflns_threshold_expression I>2\s(I)
_cod_data_source_file vj1128.cif
_cod_data_source_block I
_cod_depositor_comments
;
The following automatic conversions were performed:

'_exptl_crystal_density_meas' value 'not measured' was changed to '?'
- the value is perceived as not measured.

Automatic conversion script
Id: cif_fix_values 3008 2015-01-20 13:52:24Z robertas 

The following automatic conversions were performed:

'_refine_ls_weighting_scheme' value 'calc w =
1/[\s^2^(Fo^2^)+(0.0925P)^2^+1.9000P] where P=(Fo^2^+2Fc^2^)/3' was
changed to 'calc'. New tag '_refine_ls_weighting_details' was
created. The value of the new tag was set to 'w =
1/[\s^2^(Fo^2^)+(0.0925P)^2^+1.9000P] where P=(Fo^2^+2Fc^2^)/3'.

Automatic conversion script
Id: cif_fix_values 3143 2015-03-26 13:38:13Z robertas 
;
_cod_database_code 2011920
_cod_database_fobs_code 2011920

loop_
_symmetry_equiv_pos_as_xyz
'x, y, z'
'-x, -y, z+1/2'
'-x+1/2, y, z+1/2'
'x+1/2, -y, z'

loop_
_atom_site_label
_atom_site_fract_x
_atom_site_fract_y
_atom_site_fract_z
_atom_site_U_iso_or_equiv
_atom_site_adp_type
_atom_site_calc_flag
_atom_site_refinement_flags
_atom_site_occupancy
_atom_site_disorder_assembly
_atom_site_disorder_group
_atom_site_type_symbol
P .08666(5) .09910(19) -.0075(2) .0347(4) Uani d . 1 . . P
O1 .09107(15) .0695(6) .2088(7) .0446(13) Uani d . 1 . . O
O2 .04362(15) .0982(6) -.1006(8) .0494(13) Uani d . 1 . . O
O3 .11314(14) -.0261(5) -.1318(7) .0421(11) Uani d . 1 . . O
O4 .15371(18) .0225(6) -.5150(8) .0505(13) Uani d . 1 . . O
N .45837(17) .9382(6) .0164(9) .0420(13) Uani d . 1 . . N
HA .4860 .9315 -.0185 .063 Uiso calc R 1 . . H
HB .4563 .9836 .1350 .063 Uiso calc R 1 . . H
HC .4441 .9942 -.0734 .063 Uiso calc R 1 . . H
C1 .1538(2) -.0808(8) -.0790(10) .0377(15) Uani d . 1 . . C
C2 .1571(3) -.2171(9) .0206(12) .0546(19) Uani d . 1 . . C
H2 .1323 -.2717 .0554 .065 Uiso calc R 1 . . H
C3 .1977(4) -.2760(11) .0712(13) .071(3) Uani d . 1 . . C
H3 .2002 -.3712 .1355 .085 Uiso calc R 1 . . H
C4 .2330(3) -.1931(10) .0256(12) .064(2) Uani d . 1 . . C
H4 .2600 -.2298 .0635 .077 Uiso calc R 1 . . H
C5 .2302(2) -.0572(10) -.0745(11) .052(2) Uani d . 1 . . C
H5 .2553 -.0037 -.1061 .062 Uiso calc R 1 . . H
C6 .1903(2) .0050(8) -.1317(10) .0396(15) Uani d . 1 . . C
C7 .1884(2) .1496(9) -.2489(10) .0390(15) Uani d . 1 . . C
C8 .1700(2) .1562(9) -.4379(10) .0425(17) Uani d . 1 . . C
C9 .1692(2) .2944(9) -.5413(13) .056(2) Uani d . 1 . . C
H9 .1562 .2985 -.6658 .068 Uiso calc R 1 . . H
C10 .1872(3) .4248(10) -.4635(16) .068(3) Uani d . 1 . . C
H10 .1861 .5175 -.5342 .082 Uiso calc R 1 . . H
C11 .2072(3) .4204(10) -.2812(16) .065(2) Uani d . 1 . . C
H11 .2204 .5084 -.2295 .078 Uiso calc R 1 . . H
C12 .2071(3) .2838(10) -.1769(12) .056(2) Uani d . 1 . . C
H12 .2202 .2814 -.0525 .068 Uiso calc R 1 . . H
C13 .4562(3) .6910(9) .2048(11) .051(2) Uani d . 1 . . C
H13A .4497 .7478 .3256 .061 Uiso calc R 1 . . H
H13B .4873 .6807 .1949 .061 Uiso calc R 1 . . H
C14 .4357(3) .5309(11) .2137(14) .062(2) Uani d . 1 . . C
H14A .4047 .5413 .2316 .075 Uiso calc R 1 . . H
H14B .4471 .4740 .3265 .075 Uiso calc R 1 . . H
C15 .4449(3) .4409(9) .0208(15) .063(2) Uani d . 1 . . C
H15A .4757 .4215 .0101 .076 Uiso calc R 1 . . H
H15B .4303 .3413 .0252 .076 Uiso calc R 1 . . H
C16 .4299(3) .5305(10) -.1588(14) .060(2) Uani d . 1 . . C
H16A .3987 .5381 -.1567 .072 Uiso calc R 1 . . H
H16B .4381 .4751 -.2786 .072 Uiso calc R 1 . . H
C17 .4491(3) .6919(9) -.1634(11) .051(2) Uani d . 1 . . C
H17A .4375 .7487 -.2758 .061 Uiso calc R 1 . . H
H17B .4801 .6844 -.1806 .061 Uiso calc R 1 . . H
C18 .4393(2) .7791(7) .0268(10) .0382(15) Uani d . 1 . . C
H18 .4080 .7889 .0398 .046 Uiso calc R 1 . . H
H1 .1094(16) .224(6) -.045(9) .021(14) Uiso d . 1 . . H
HO4 .136(4) .034(14) -.59(2) .11(5) Uiso d . 1 . . H

loop_
_atom_site_aniso_label
_atom_site_aniso_U_11
_atom_site_aniso_U_22
_atom_site_aniso_U_33
_atom_site_aniso_U_12
_atom_site_aniso_U_13
_atom_site_aniso_U_23
P .0399(8) .0427(8) .0213(8) -.0006(7) .0000(8) .0031(9)
O1 .056(3) .067(3) .010(2) .002(2) .000(2) .001(2)
O2 .043(3) .074(3) .032(3) .009(2) -.003(2) .000(3)
O3 .040(2) .057(3) .029(2) .004(2) -.003(2) -.005(2)
O4 .064(3) .061(3) .027(3) -.004(3) -.017(3) -.004(3)
N .049(3) .055(3) .022(3) .001(2) .001(3) -.001(3)
C1 .047(4) .045(4) .021(3) .006(3) -.002(3) -.007(3)
C2 .070(5) .059(4) .034(4) .008(4) .006(4) .008(4)
C3 .117(8) .066(5) .030(5) .033(6) -.003(5) .005(4)
C4 .080(6) .083(6) .028(4) .032(5) -.019(4) -.006(4)
C5 .042(4) .081(5) .032(4) .008(4) -.009(3) -.015(4)
C6 .048(4) .053(4) .018(3) .006(3) -.005(3) -.009(3)
C7 .035(3) .056(4) .026(3) -.002(3) .000(3) -.005(3)
C8 .047(4) .051(4) .030(4) -.007(3) -.002(3) -.001(3)
C9 .062(5) .064(5) .043(5) -.003(4) .000(4) .011(4)
C10 .075(5) .063(5) .067(7) -.011(4) .011(5) .012(5)
C11 .064(5) .064(5) .066(6) -.019(4) .009(5) -.011(5)
C12 .063(5) .072(5) .034(4) -.017(4) -.003(4) -.008(4)
C13 .072(6) .060(5) .022(4) .012(4) .002(4) .004(4)
C14 .079(6) .069(5) .040(4) .011(5) .007(4) .012(4)
C15 .081(5) .053(4) .056(5) .005(4) .001(5) .003(5)
C16 .079(6) .060(5) .041(4) -.009(5) -.011(4) -.002(4)
C17 .068(5) .063(5) .021(4) -.001(4) -.005(3) -.001(4)
C18 .039(3) .044(3) .031(4) .000(3) .006(3) .002(3)

loop_
_atom_type_symbol
_atom_type_description
_atom_type_scat_dispersion_real
_atom_type_scat_dispersion_imag
_atom_type_scat_source
C C .0033 .0016 'International Tables Vol C Tables 4.2.6.8 and 6.1.1.4'
H H .0000 .0000 'International Tables Vol C Tables 4.2.6.8 and 6.1.1.4'
N N .0061 .0033 'International Tables Vol C Tables 4.2.6.8 and 6.1.1.4'
O O .0106 .0060 'International Tables Vol C Tables 4.2.6.8 and 6.1.1.4'
P P .1023 .0942 'International Tables Vol C Tables 4.2.6.8 and 6.1.1.4'

loop_
_geom_angle_atom_site_label_1
_geom_angle_atom_site_label_2
_geom_angle_atom_site_label_3
_geom_angle
_geom_angle_publ_flag
H1 P O2 114(2) y
H1 P O1 106(3) y
O2 P O1 119.9(3) y
H1 P O3 100(2) y
O2 P O3 103.9(3) y
O1 P O3 110.5(3) y
C1 O3 P 124.2(4) ?
C2 C1 O3 119.3(7) ?
C2 C1 C6 121.3(6) ?
O3 C1 C6 119.4(6) ?
C1 C2 C3 120.2(8) ?
C4 C3 C2 119.0(8) ?
C3 C4 C5 121.4(8) ?
C4 C5 C6 121.7(8) ?
C1 C6 C5 116.3(7) ?
C1 C6 C7 123.3(6) ?
C5 C6 C7 120.3(7) ?
C12 C7 C8 117.2(7) ?
C12 C7 C6 120.2(6) ?
C8 C7 C6 122.5(6) ?
O4 C8 C9 122.2(6) ?
O4 C8 C7 117.7(7) ?
C9 C8 C7 120.1(7) ?
C10 C9 C8 120.8(8) ?
C9 C10 C11 120.4(9) ?
C12 C11 C10 118.7(8) ?
C11 C12 C7 122.7(8) ?
C18 C13 C14 110.0(7) ?
C13 C14 C15 110.2(7) ?
C16 C15 C14 111.1(6) ?
C15 C16 C17 111.4(7) ?
C16 C17 C18 111.1(7) ?
N C18 C13 111.2(6) ?
N C18 C17 109.7(6) ?
C13 C18 C17 110.5(5) ?

loop_
_geom_bond_atom_site_label_1
_geom_bond_atom_site_label_2
_geom_bond_site_symmetry_2
_geom_bond_distance
_geom_bond_publ_flag
P H1 . 1.31(5) ?
P O2 . 1.473(5) y
P O1 . 1.482(5) y
P O3 . 1.592(5) y
O3 C1 . 1.390(8) ?
O4 C8 . 1.359(9) ?
N C18 . 1.493(8) ?
C1 C2 . 1.356(10) ?
C1 C6 . 1.399(10) ?
C2 C3 . 1.399(12) ?
C3 C4 . 1.342(12) ?
C4 C5 . 1.353(11) ?
C5 C6 . 1.400(10) ?
C6 C7 . 1.475(10) ?
C7 C12 . 1.380(10) ?
C7 C8 . 1.394(10) ?
C8 C9 . 1.379(11) ?
C9 C10 . 1.359(12) ?
C10 C11 . 1.373(14) ?
C11 C12 . 1.369(12) ?
C13 C18 . 1.510(10) ?
C13 C14 . 1.520(13) ?
C14 C15 . 1.538(13) ?
C15 C16 . 1.507(13) ?
C16 C17 . 1.513(12) ?
C17 C18 . 1.513(10) ?

loop_
_geom_hbond_atom_site_label_D
_geom_hbond_atom_site_label_H
_geom_hbond_atom_site_label_A
_geom_hbond_site_symmetry_A
_geom_hbond_distance_DH
_geom_hbond_distance_HA
_geom_hbond_distance_DA
_geom_hbond_angle_DHA
N HC O1 3_564 .89 1.94 2.811(8) 166.7
N HB O2 3_565 .89 2.03 2.920(8) 174.9
N HA O2 4_565 .89 1.89 2.775(7) 175.5
O4 HO4 O1 1_554 .74(13) 1.98(13) 2.717(7) 175(15)
